data_7714006
loop_
_publ_author_name
'Gusev, Alexey N.'
'Braga, Elena'
'Zamnius, Ekaterina'
'Kiskin, Mikhail A.'
'Ali, Amjad'
'Baryshnikov, Glib'
'Linert, Wolfgang'

_publ_section_title
;
 Mononuclear copper(I) complexes bearing 3-phenyl-5-(pyridin-4-yl)-1, 2,
 4-triazole ligand: synthesis, crystal structure, TADF-luminescence, and
 mechanochromic effects
;
_journal_name_full 'Dalton Transactions'
_journal_paper_doi 10.1039/D3DT02633G
_journal_year 2023
_chemical_formula_moiety 'C49 H40 Cu I N4 P2'
_chemical_formula_sum 'C49 H40 Cu I N4 P2'
_chemical_formula_weight 937.23
_space_group_crystal_system triclinic
_space_group_IT_number 2
_space_group_name_Hall '-P 1'
_space_group_name_H-M_alt 'P -1'
_atom_sites_solution_hydrogens mixed
_audit_creation_date 2021-01-19
_audit_creation_method
;
Olex2 1.3
(compiled 2020.07.31 svn.rc2a77460 for OlexSys, GUI svn.r6145)
;
_audit_update_record
;
2023-06-22 deposited with the CCDC.	2023-09-22 downloaded from the CCDC.
;
_cell_angle_alpha 67.595(5)
_cell_angle_beta 73.923(11)
_cell_angle_gamma 77.448(9)
_cell_formula_units_Z 2
_cell_length_a 11.130(3)
_cell_length_b 13.148(4)
_cell_length_c 17.218(7)
_cell_measurement_reflns_used 9950
_cell_measurement_temperature 100.0
_cell_measurement_theta_max 30.65
_cell_measurement_theta_min 2.20
_cell_volume 2220.5(13)
_computing_cell_refinement 'SAINT V8.40A (Bruker, 2019)'
_computing_data_reduction 'SAINT V8.40A (Bruker, 2019)'
_computing_molecular_graphics 'Olex2 1.3 (Dolomanov et al., 2009)'
_computing_publication_material 'Olex2 1.3 (Dolomanov et al., 2009)'
_computing_structure_refinement 'XL  (Sheldrick, 2008)'
_diffrn_ambient_temperature 100.0
_diffrn_measured_fraction_theta_full 0.986
_diffrn_measured_fraction_theta_max 0.987
_diffrn_measurement_device_type 'Bruker APEX-II CCD'
_diffrn_measurement_method '\f and \w scans'
_diffrn_radiation_type MoK\a
_diffrn_radiation_wavelength 0.71073
_diffrn_reflns_av_R_equivalents 0.0262
_diffrn_reflns_av_unetI/netI 0.0478
_diffrn_reflns_Laue_measured_fraction_full 0.986
_diffrn_reflns_Laue_measured_fraction_max 0.987
_diffrn_reflns_limit_h_max 13
_diffrn_reflns_limit_h_min -13
_diffrn_reflns_limit_k_max 14
_diffrn_reflns_limit_k_min -16
_diffrn_reflns_limit_l_max 21
_diffrn_reflns_limit_l_min -21
_diffrn_reflns_number 15286
_diffrn_reflns_point_group_measured_fraction_full 0.986
_diffrn_reflns_point_group_measured_fraction_max 0.987
_diffrn_reflns_theta_full 25.242
_diffrn_reflns_theta_max 26.000
_diffrn_reflns_theta_min 1.920
_diffrn_source_current 1.4
_diffrn_source_power 0.07
_diffrn_source_voltage 50.0
_diffrn_standards_number 0
_exptl_absorpt_coefficient_mu 1.297
_exptl_absorpt_correction_T_max 0.3813
_exptl_absorpt_correction_T_min 0.2940
_exptl_absorpt_correction_type multi-scan
_exptl_absorpt_process_details
;
SADABS-2016/2 (Bruker,2016/2) was used for absorption correction.
wR2(int) was 0.1274 before and 0.0553 after correction.
The Ratio of minimum to maximum transmission is 0.7710.
The \l/2 correction factor is Not present.
;
_exptl_crystal_colour yellow
_exptl_crystal_density_diffrn 1.402
_exptl_crystal_description prizm
_exptl_crystal_F_000 948
_exptl_crystal_preparation Luminescent
_exptl_crystal_size_max 0.15
_exptl_crystal_size_mid 0.12
_exptl_crystal_size_min 0.1
_refine_diff_density_max 0.851
_refine_diff_density_min -0.966
_refine_diff_density_rms 0.077
_refine_ls_extinction_method none
_refine_ls_goodness_of_fit_ref 1.035
_refine_ls_hydrogen_treatment constr
_refine_ls_matrix_type full
_refine_ls_number_parameters 514
_refine_ls_number_reflns 8624
_refine_ls_number_restraints 0
_refine_ls_restrained_S_all 1.035
_refine_ls_R_factor_all 0.0357
_refine_ls_R_factor_gt 0.0298
_refine_ls_shift/su_max 0.001
_refine_ls_shift/su_mean 0.000
_refine_ls_structure_factor_coef Fsqd
_refine_ls_weighting_details 'w=1/[\s^2^(Fo^2^)+(0.0262P)^2^+1.5540P] where P=(Fo^2^+2Fc^2^)/3'
_refine_ls_weighting_scheme calc
_refine_ls_wR_factor_gt 0.0728
_refine_ls_wR_factor_ref 0.0755
_reflns_Friedel_coverage 0.000
_reflns_number_gt 7628
_reflns_number_total 8624
_reflns_threshold_expression 'I > 2\s(I)'
_cod_data_source_file d3dt02633g2.cif
_cod_data_source_block a_a
_cod_original_cell_volume 2220.4(13)
_cod_database_code 7714006
_shelx_shelxl_version_number 2014/7
_shelx_space_group_comment
;
The symmetry employed for this shelxl refinement is uniquely defined
by the following loop, which should always be used as a source of
symmetry information in preference to the above space-group names.
They are only intended as comments.
;
_shelx_estimated_absorpt_t_max 0.881
_shelx_estimated_absorpt_t_min 0.829
_olex2_refinement_description
;
1. Fixed Uiso
 At 1.2 times of:
  All C(H) groups, All N(H) groups
2.a Riding coordinates:
 N9(H9)
2.b Aromatic/amide H refined with riding coordinates:
 C2(H2), C3(H3), C5(H5), C6(H6), C13(H13), C14(H14), C15(H15), C16(H16),
 C17(H17), C19(H19), C20(H20), C21(H21), C22(H22), C23(H23), C25(H25), C26(H26),
  C27(H27), C28(H28), C29(H29), C31(H31), C32(H32), C33(H33), C34(H34),
 C35(H35), C37(H37), C38(H38), C39(H39), C40(H40), C41(H41), C43(H43), C44(H44),
  C45(H45), C46(H46), C47(H47), C49(H49), C50(H50), C51(H51), C52(H52), C53(H53)
;
_smtbx_masks_void_probe_radius 1.2
_smtbx_masks_void_truncation_radius 1.2
_olex2_submission_special_instructions 'No special instructions were received'

loop_
_space_group_symop_operation_xyz
'x, y, z'
'-x, -y, -z'

loop_
_atom_site_label
_atom_site_type_symbol
_atom_site_fract_x
_atom_site_fract_y
_atom_site_fract_z
_atom_site_U_iso_or_equiv
_atom_site_adp_type
_atom_site_occupancy
_atom_site_site_symmetry_order
_atom_site_calc_flag
_atom_site_refinement_flags_posn
_atom_site_refinement_flags_adp
_atom_site_refinement_flags_occupancy
_atom_site_disorder_assembly
_atom_site_disorder_group
Cu1 Cu 0.76119(3) 0.26299(2) 0.27302(2) 0.01311(8) Uani 1 1 d . . . . .
I1 I 0.94886(2) 0.36093(2) 0.26984(2) 0.01716(6) Uani 1 1 d . . . . .
P1 P 0.69417(6) 0.36339(5) 0.14974(4) 0.01448(14) Uani 1 1 d . . . . .
P2 P 0.81522(6) 0.07733(5) 0.32087(4) 0.01363(14) Uani 1 1 d . . . . .
N1 N 0.6112(2) 0.29262(17) 0.36893(13) 0.0145(4) Uani 1 1 d . . . . .
N8 N 0.2736(2) 0.42457(19) 0.59517(13) 0.0183(5) Uani 1 1 d . . . . .
N9 N 0.1482(2) 0.43853(19) 0.62854(14) 0.0179(5) Uani 1 1 d . . . . .
H9 H 0.1172 0.4835 0.6661 0.022 Uiso 1 1 d R U . . .
N11 N 0.1652(2) 0.34842(18) 0.54157(13) 0.0154(4) Uani 1 1 d . . . . .
C2 C 0.6161(2) 0.3407(2) 0.42456(15) 0.0160(5) Uani 1 1 d . . . . .
H2 H 0.6950 0.3594 0.4226 0.019 Uiso 1 1 calc R U . . .
C3 C 0.5128(2) 0.3639(2) 0.48388(15) 0.0159(5) Uani 1 1 d . . . . .
H3 H 0.5217 0.3957 0.5228 0.019 Uiso 1 1 calc R U . . .
C4 C 0.3952(2) 0.3407(2) 0.48660(15) 0.0148(5) Uani 1 1 d . . . . .
C5 C 0.3900(2) 0.2910(2) 0.42922(16) 0.0165(5) Uani 1 1 d . . . . .
H5 H 0.3119 0.2733 0.4288 0.020 Uiso 1 1 calc R U . . .
C6 C 0.4977(2) 0.2677(2) 0.37347(15) 0.0158(5) Uani 1 1 d . . . . .
H6 H 0.4920 0.2321 0.3361 0.019 Uiso 1 1 calc R U . . .
C7 C 0.2793(2) 0.3696(2) 0.54308(15) 0.0152(5) Uani 1 1 d . . . . .
C10 C 0.0847(2) 0.3944(2) 0.59538(16) 0.0162(5) Uani 1 1 d . . . . .
C12 C -0.0526(2) 0.3966(2) 0.61489(16) 0.0158(5) Uani 1 1 d . . . . .
C13 C -0.1338(3) 0.4426(2) 0.67417(17) 0.0214(6) Uani 1 1 d . . . . .
H13 H -0.1005 0.4751 0.7032 0.026 Uiso 1 1 calc R U . . .
C14 C -0.2623(3) 0.4413(2) 0.69083(17) 0.0228(6) Uani 1 1 d . . . . .
H14 H -0.3171 0.4728 0.7312 0.027 Uiso 1 1 calc R U . . .
C15 C -0.3118(3) 0.3940(2) 0.64877(17) 0.0218(6) Uani 1 1 d . . . . .
H15 H -0.4001 0.3926 0.6606 0.026 Uiso 1 1 calc R U . . .
C16 C -0.2315(3) 0.3487(2) 0.58929(17) 0.0215(6) Uani 1 1 d . . . . .
H16 H -0.2654 0.3166 0.5604 0.026 Uiso 1 1 calc R U . . .
C17 C -0.1025(3) 0.3500(2) 0.57163(16) 0.0186(5) Uani 1 1 d . . . . .
H17 H -0.0482 0.3195 0.5305 0.022 Uiso 1 1 calc R U . . .
C18 C 0.6658(2) 0.5128(2) 0.12981(16) 0.0168(5) Uani 1 1 d . . . . .
C19 C 0.6490(3) 0.5906(2) 0.05015(17) 0.0240(6) Uani 1 1 d . . . . .
H19 H 0.6568 0.5668 0.0031 0.029 Uiso 1 1 calc R U . . .
C20 C 0.6212(3) 0.7024(2) 0.03973(19) 0.0333(8) Uani 1 1 d . . . . .
H20 H 0.6096 0.7548 -0.0145 0.040 Uiso 1 1 calc R U . . .
C21 C 0.6101(3) 0.7386(2) 0.10724(19) 0.0336(8) Uani 1 1 d . . . . .
H21 H 0.5906 0.8154 0.0996 0.040 Uiso 1 1 calc R U . . .
C22 C 0.6277(3) 0.6617(2) 0.18626(18) 0.0278(7) Uani 1 1 d . . . . .
H22 H 0.6204 0.6859 0.2330 0.033 Uiso 1 1 calc R U . . .
C23 C 0.6558(3) 0.5494(2) 0.19722(16) 0.0203(6) Uani 1 1 d . . . . .
H23 H 0.6683 0.4973 0.2514 0.024 Uiso 1 1 calc R U . . .
C24 C 0.7910(3) 0.3524(2) 0.04781(16) 0.0187(6) Uani 1 1 d . . . . .
C25 C 0.9167(3) 0.3707(2) 0.02717(17) 0.0246(6) Uani 1 1 d . . . . .
H25 H 0.9480 0.3896 0.0653 0.030 Uiso 1 1 calc R U . . .
C26 C 0.9967(3) 0.3617(3) -0.04824(19) 0.0310(7) Uani 1 1 d . . . . .
H26 H 1.0816 0.3759 -0.0622 0.037 Uiso 1 1 calc R U . . .
C27 C 0.9522(3) 0.3319(3) -0.10318(18) 0.0335(7) Uani 1 1 d . . . . .
H27 H 1.0069 0.3245 -0.1545 0.040 Uiso 1 1 calc R U . . .
C28 C 0.8284(3) 0.3129(3) -0.08330(18) 0.0321(7) Uani 1 1 d . . . . .
H28 H 0.7981 0.2926 -0.1212 0.039 Uiso 1 1 calc R U . . .
C29 C 0.7480(3) 0.3232(2) -0.00869(17) 0.0241(6) Uani 1 1 d . . . . .
H29 H 0.6628 0.3102 0.0042 0.029 Uiso 1 1 calc R U . . .
C30 C 0.5400(2) 0.3303(2) 0.15573(15) 0.0162(5) Uani 1 1 d . . . . .
C31 C 0.5276(3) 0.2198(2) 0.17401(16) 0.0192(6) Uani 1 1 d . . . . .
H31 H 0.6005 0.1664 0.1752 0.023 Uiso 1 1 calc R U . . .
C32 C 0.4102(3) 0.1869(2) 0.19046(16) 0.0220(6) Uani 1 1 d . . . . .
H32 H 0.4030 0.1114 0.2025 0.026 Uiso 1 1 calc R U . . .
C33 C 0.3036(3) 0.2642(2) 0.18934(16) 0.0227(6) Uani 1 1 d . . . . .
H33 H 0.2230 0.2415 0.2014 0.027 Uiso 1 1 calc R U . . .
C34 C 0.3141(3) 0.3743(2) 0.17071(16) 0.0219(6) Uani 1 1 d . . . . .
H34 H 0.2407 0.4271 0.1699 0.026 Uiso 1 1 calc R U . . .
C35 C 0.4316(3) 0.4079(2) 0.15324(16) 0.0188(6) Uani 1 1 d . . . . .
H35 H 0.4385 0.4838 0.1396 0.023 Uiso 1 1 calc R U . . .
C36 C 0.9623(2) 0.0264(2) 0.25968(16) 0.0168(5) Uani 1 1 d . . . . .
C37 C 1.0136(3) -0.0852(2) 0.28121(18) 0.0265(6) Uani 1 1 d . . . . .
H37 H 0.9703 -0.1392 0.3294 0.032 Uiso 1 1 calc R U . . .
C38 C 1.1267(3) -0.1179(3) 0.23322(19) 0.0349(8) Uani 1 1 d . . . . .
H38 H 1.1606 -0.1940 0.2488 0.042 Uiso 1 1 calc R U . . .
C39 C 1.1907(3) -0.0407(3) 0.1629(2) 0.0354(8) Uani 1 1 d . . . . .
H39 H 1.2686 -0.0634 0.1302 0.043 Uiso 1 1 calc R U . . .
C40 C 1.1404(3) 0.0706(3) 0.14000(19) 0.0325(7) Uani 1 1 d . . . . .
H40 H 1.1838 0.1241 0.0914 0.039 Uiso 1 1 calc R U . . .
C41 C 1.0271(3) 0.1036(2) 0.18801(17) 0.0234(6) Uani 1 1 d . . . . .
H41 H 0.9932 0.1797 0.1719 0.028 Uiso 1 1 calc R U . . .
C42 C 0.8299(2) 0.0222(2) 0.43319(15) 0.0145(5) Uani 1 1 d . . . . .
C43 C 0.8266(2) -0.0900(2) 0.48345(16) 0.0169(5) Uani 1 1 d . . . . .
H43 H 0.8166 -0.1408 0.4593 0.020 Uiso 1 1 calc R U . . .
C44 C 0.8379(3) -0.1274(2) 0.56861(16) 0.0203(6) Uani 1 1 d . . . . .
H44 H 0.8380 -0.2040 0.6020 0.024 Uiso 1 1 calc R U . . .
C45 C 0.8490(2) -0.0527(2) 0.60470(16) 0.0194(6) Uani 1 1 d . . . . .
H45 H 0.8547 -0.0778 0.6633 0.023 Uiso 1 1 calc R U . . .
C46 C 0.8518(2) 0.0583(2) 0.55556(16) 0.0188(6) Uani 1 1 d . . . . .
H46 H 0.8601 0.1091 0.5804 0.023 Uiso 1 1 calc R U . . .
C47 C 0.8424(2) 0.0960(2) 0.46992(16) 0.0160(5) Uani 1 1 d . . . . .
H47 H 0.8446 0.1724 0.4364 0.019 Uiso 1 1 calc R U . . .
C48 C 0.6996(3) -0.0042(2) 0.32350(17) 0.0188(6) Uani 1 1 d . . . . .
C49 C 0.7128(3) -0.0489(2) 0.25941(19) 0.0295(7) Uani 1 1 d . . . . .
H49 H 0.7878 -0.0446 0.2160 0.035 Uiso 1 1 calc R U . . .
C50 C 0.6153(4) -0.0996(3) 0.2597(2) 0.0427(10) Uani 1 1 d . . . . .
H50 H 0.6241 -0.1294 0.2159 0.051 Uiso 1 1 calc R U . . .
C51 C 0.5061(4) -0.1074(3) 0.3226(2) 0.0420(9) Uani 1 1 d . . . . .
H51 H 0.4403 -0.1427 0.3223 0.050 Uiso 1 1 calc R U . . .
C52 C 0.4932(3) -0.0633(3) 0.3858(2) 0.0357(8) Uani 1 1 d . . . . .
H52 H 0.4183 -0.0684 0.4294 0.043 Uiso 1 1 calc R U . . .
C53 C 0.5886(3) -0.0118(2) 0.38625(18) 0.0242(6) Uani 1 1 d . . . . .
H53 H 0.5784 0.0188 0.4299 0.029 Uiso 1 1 calc R U . . .

loop_
_atom_site_aniso_label
_atom_site_aniso_U_11
_atom_site_aniso_U_22
_atom_site_aniso_U_33
_atom_site_aniso_U_23
_atom_site_aniso_U_13
_atom_site_aniso_U_12
Cu1 0.01361(16) 0.01464(16) 0.01260(14) -0.00528(12) -0.00411(12) -0.00202(12)
I1 0.01476(9) 0.01900(10) 0.02160(9) -0.01011(7) -0.00380(7) -0.00417(7)
P1 0.0172(3) 0.0159(3) 0.0122(3) -0.0051(3) -0.0049(3) -0.0028(3)
P2 0.0160(3) 0.0145(3) 0.0125(3) -0.0051(3) -0.0050(3) -0.0028(3)
N1 0.0146(11) 0.0151(11) 0.0140(10) -0.0057(9) -0.0029(9) -0.0012(9)
N8 0.0159(12) 0.0229(12) 0.0198(11) -0.0129(10) -0.0012(9) -0.0030(10)
N9 0.0147(11) 0.0224(12) 0.0215(11) -0.0139(10) -0.0020(9) -0.0026(9)
N11 0.0133(11) 0.0173(11) 0.0168(10) -0.0070(9) -0.0026(9) -0.0029(9)
C2 0.0163(13) 0.0177(13) 0.0173(12) -0.0065(11) -0.0069(10) -0.0034(11)
C3 0.0189(14) 0.0155(13) 0.0157(12) -0.0065(10) -0.0057(10) -0.0026(11)
C4 0.0165(13) 0.0120(12) 0.0146(11) -0.0025(10) -0.0044(10) -0.0019(10)
C5 0.0155(13) 0.0178(13) 0.0174(12) -0.0057(11) -0.0040(10) -0.0043(11)
C6 0.0186(13) 0.0177(13) 0.0148(11) -0.0073(10) -0.0042(10) -0.0060(11)
C7 0.0151(13) 0.0148(13) 0.0161(12) -0.0059(10) -0.0034(10) -0.0013(10)
C10 0.0184(14) 0.0132(13) 0.0171(12) -0.0052(10) -0.0028(11) -0.0034(11)
C12 0.0155(13) 0.0152(13) 0.0159(12) -0.0047(10) -0.0043(10) 0.0001(10)
C13 0.0229(15) 0.0249(15) 0.0199(13) -0.0112(12) -0.0056(11) -0.0022(12)
C14 0.0196(15) 0.0257(15) 0.0233(13) -0.0122(12) -0.0033(12) 0.0021(12)
C15 0.0145(13) 0.0259(15) 0.0243(14) -0.0078(12) -0.0071(11) 0.0015(11)
C16 0.0198(14) 0.0264(15) 0.0220(13) -0.0099(12) -0.0091(11) -0.0012(12)
C17 0.0178(14) 0.0210(14) 0.0177(12) -0.0080(11) -0.0054(11) 0.0007(11)
C18 0.0186(14) 0.0150(13) 0.0177(12) -0.0051(11) -0.0051(11) -0.0034(11)
C19 0.0371(17) 0.0208(15) 0.0176(13) -0.0055(11) -0.0108(12) -0.0059(13)
C20 0.057(2) 0.0192(15) 0.0225(14) 0.0005(12) -0.0176(15) -0.0037(15)
C21 0.055(2) 0.0154(15) 0.0316(16) -0.0072(13) -0.0142(16) -0.0024(14)
C22 0.0401(19) 0.0226(15) 0.0242(14) -0.0118(12) -0.0085(13) -0.0021(14)
C23 0.0256(15) 0.0190(14) 0.0163(12) -0.0041(11) -0.0068(11) -0.0037(12)
C24 0.0245(15) 0.0168(13) 0.0128(12) -0.0036(10) -0.0035(11) -0.0018(11)
C25 0.0293(16) 0.0260(16) 0.0193(13) -0.0069(12) -0.0041(12) -0.0084(13)
C26 0.0273(17) 0.0336(18) 0.0266(15) -0.0077(14) 0.0025(13) -0.0080(14)
C27 0.042(2) 0.0332(18) 0.0187(14) -0.0109(13) 0.0059(13) -0.0039(15)
C28 0.047(2) 0.0340(18) 0.0200(14) -0.0146(13) -0.0054(14) -0.0074(16)
C29 0.0291(16) 0.0270(16) 0.0177(13) -0.0082(12) -0.0043(12) -0.0065(13)
C30 0.0186(14) 0.0221(14) 0.0099(11) -0.0058(10) -0.0048(10) -0.0040(11)
C31 0.0215(14) 0.0218(14) 0.0168(12) -0.0061(11) -0.0091(11) -0.0023(11)
C32 0.0287(16) 0.0208(14) 0.0191(13) -0.0038(11) -0.0092(12) -0.0085(12)
C33 0.0196(14) 0.0327(16) 0.0185(13) -0.0071(12) -0.0059(11) -0.0095(12)
C34 0.0197(14) 0.0281(15) 0.0183(13) -0.0095(12) -0.0042(11) -0.0010(12)
C35 0.0223(14) 0.0196(14) 0.0158(12) -0.0072(11) -0.0038(11) -0.0037(11)
C36 0.0178(13) 0.0204(14) 0.0157(12) -0.0099(11) -0.0052(10) -0.0006(11)
C37 0.0333(17) 0.0226(15) 0.0179(13) -0.0061(12) -0.0032(12) 0.0034(13)
C38 0.043(2) 0.0285(17) 0.0259(15) -0.0109(13) -0.0059(14) 0.0108(15)
C39 0.0303(18) 0.0396(19) 0.0297(16) -0.0169(15) 0.0056(14) 0.0029(15)
C40 0.0328(18) 0.0330(18) 0.0278(15) -0.0120(14) 0.0074(14) -0.0113(15)
C41 0.0272(16) 0.0227(15) 0.0218(13) -0.0104(12) -0.0022(12) -0.0051(12)
C42 0.0114(12) 0.0198(13) 0.0136(11) -0.0048(10) -0.0039(10) -0.0047(10)
C43 0.0169(13) 0.0178(13) 0.0201(12) -0.0064(11) -0.0078(11) -0.0056(11)
C44 0.0206(14) 0.0204(14) 0.0184(13) -0.0001(11) -0.0080(11) -0.0066(11)
C45 0.0161(13) 0.0294(15) 0.0146(12) -0.0048(11) -0.0058(10) -0.0084(12)
C46 0.0164(13) 0.0268(15) 0.0181(12) -0.0111(11) -0.0048(11) -0.0049(11)
C47 0.0154(13) 0.0164(13) 0.0167(12) -0.0052(10) -0.0046(10) -0.0022(11)
C48 0.0254(15) 0.0128(13) 0.0214(13) -0.0019(11) -0.0150(12) -0.0031(11)
C49 0.0435(19) 0.0223(15) 0.0304(15) -0.0095(13) -0.0196(14) -0.0037(14)
C50 0.072(3) 0.0241(17) 0.051(2) -0.0107(16) -0.043(2) -0.0102(17)
C51 0.050(2) 0.0268(18) 0.056(2) 0.0030(16) -0.0356(19) -0.0190(16)
C52 0.0312(18) 0.0285(17) 0.0446(18) 0.0059(15) -0.0223(15) -0.0136(14)
C53 0.0232(15) 0.0210(15) 0.0277(14) 0.0003(12) -0.0141(12) -0.0062(12)

loop_
_atom_type_symbol
_atom_type_description
_atom_type_scat_dispersion_real
_atom_type_scat_dispersion_imag
_atom_type_scat_source
C C 0.0033 0.0016 'International Tables Vol C Tables 4.2.6.8 and 6.1.1.4'
H H 0.0000 0.0000 'International Tables Vol C Tables 4.2.6.8 and 6.1.1.4'
Cu Cu 0.3201 1.2651 'International Tables Vol C Tables 4.2.6.8 and 6.1.1.4'
I I -0.4742 1.8119 'International Tables Vol C Tables 4.2.6.8 and 6.1.1.4'
N N 0.0061 0.0033 'International Tables Vol C Tables 4.2.6.8 and 6.1.1.4'
P P 0.1023 0.0942 'International Tables Vol C Tables 4.2.6.8 and 6.1.1.4'

loop_
_geom_angle_atom_site_label_1
_geom_angle_atom_site_label_2
_geom_angle_atom_site_label_3
_geom_angle
_geom_angle_site_symmetry_1
_geom_angle_site_symmetry_3
_geom_angle_publ_flag
P1 Cu1 I1 105.79(3) . . ?
P2 Cu1 I1 108.93(3) . . ?
P2 Cu1 P1 125.75(3) . . ?
N1 Cu1 I1 106.60(6) . . ?
N1 Cu1 P1 103.88(6) . . ?
N1 Cu1 P2 104.48(6) . . ?
C18 P1 Cu1 113.37(8) . . ?
C18 P1 C24 103.78(12) . . ?
C24 P1 Cu1 119.33(9) . . ?
C30 P1 Cu1 110.64(8) . . ?
C30 P1 C18 103.15(12) . . ?
C30 P1 C24 105.04(12) . . ?
C36 P2 Cu1 115.27(9) . . ?
C36 P2 C42 106.31(12) . . ?
C42 P2 Cu1 112.95(9) . . ?
C48 P2 Cu1 115.21(9) . . ?
C48 P2 C36 104.12(12) . . ?
C48 P2 C42 101.59(11) . . ?
C2 N1 Cu1 125.42(18) . . ?
C6 N1 Cu1 117.89(16) . . ?
C6 N1 C2 116.6(2) . . ?
C7 N8 N9 102.1(2) . . ?
N8 N9 H9 118.6 . . ?
C10 N9 N8 110.5(2) . . ?
C10 N9 H9 130.5 . . ?
C10 N11 C7 103.0(2) . . ?
N1 C2 H2 118.3 . . ?
N1 C2 C3 123.3(2) . . ?
C3 C2 H2 118.3 . . ?
C2 C3 H3 120.1 . . ?
C2 C3 C4 119.7(2) . . ?
C4 C3 H3 120.1 . . ?
C3 C4 C5 116.9(2) . . ?
C3 C4 C7 123.4(2) . . ?
C5 C4 C7 119.6(2) . . ?
C4 C5 H5 120.0 . . ?
C6 C5 C4 120.0(2) . . ?
C6 C5 H5 120.0 . . ?
N1 C6 C5 123.4(2) . . ?
N1 C6 H6 118.3 . . ?
C5 C6 H6 118.3 . . ?
N8 C7 N11 114.6(2) . . ?
N8 C7 C4 123.8(2) . . ?
N11 C7 C4 121.4(2) . . ?
N9 C10 C12 125.7(2) . . ?
N11 C10 N9 109.7(2) . . ?
N11 C10 C12 124.5(2) . . ?
C13 C12 C10 122.7(2) . . ?
C13 C12 C17 119.5(2) . . ?
C17 C12 C10 117.8(2) . . ?
C12 C13 H13 119.9 . . ?
C14 C13 C12 120.3(2) . . ?
C14 C13 H13 119.9 . . ?
C13 C14 H14 119.9 . . ?
C15 C14 C13 120.3(3) . . ?
C15 C14 H14 119.9 . . ?
C14 C15 H15 120.2 . . ?
C14 C15 C16 119.6(3) . . ?
C16 C15 H15 120.2 . . ?
C15 C16 H16 119.6 . . ?
C17 C16 C15 120.7(2) . . ?
C17 C16 H16 119.6 . . ?
C12 C17 H17 120.2 . . ?
C16 C17 C12 119.6(3) . . ?
C16 C17 H17 120.2 . . ?
C19 C18 P1 122.3(2) . . ?
C23 C18 P1 118.66(19) . . ?
C23 C18 C19 119.0(2) . . ?
C18 C19 H19 120.0 . . ?
C20 C19 C18 120.0(2) . . ?
C20 C19 H19 120.0 . . ?
C19 C20 H20 119.6 . . ?
C19 C20 C21 120.9(3) . . ?
C21 C20 H20 119.6 . . ?
C20 C21 H21 120.3 . . ?
C20 C21 C22 119.3(3) . . ?
C22 C21 H21 120.3 . . ?
C21 C22 H22 119.9 . . ?
C21 C22 C23 120.1(3) . . ?
C23 C22 H22 119.9 . . ?
C18 C23 C22 120.6(2) . . ?
C18 C23 H23 119.7 . . ?
C22 C23 H23 119.7 . . ?
C25 C24 P1 117.6(2) . . ?
C29 C24 P1 124.0(2) . . ?
C29 C24 C25 118.4(3) . . ?
C24 C25 H25 119.5 . . ?
C26 C25 C24 120.9(3) . . ?
C26 C25 H25 119.5 . . ?
C25 C26 H26 120.1 . . ?
C27 C26 C25 119.7(3) . . ?
C27 C26 H26 120.1 . . ?
C26 C27 H27 120.0 . . ?
C28 C27 C26 119.9(3) . . ?
C28 C27 H27 120.0 . . ?
C27 C28 H28 119.7 . . ?
C27 C28 C29 120.5(3) . . ?
C29 C28 H28 119.7 . . ?
C24 C29 H29 119.7 . . ?
C28 C29 C24 120.5(3) . . ?
C28 C29 H29 119.7 . . ?
C31 C30 P1 117.9(2) . . ?
C31 C30 C35 118.7(2) . . ?
C35 C30 P1 122.9(2) . . ?
C30 C31 H31 119.6 . . ?
C32 C31 C30 120.8(3) . . ?
C32 C31 H31 119.6 . . ?
C31 C32 H32 120.1 . . ?
C31 C32 C33 119.8(3) . . ?
C33 C32 H32 120.1 . . ?
C32 C33 H33 119.9 . . ?
C34 C33 C32 120.2(3) . . ?
C34 C33 H33 119.9 . . ?
C33 C34 H34 119.9 . . ?
C33 C34 C35 120.2(3) . . ?
C35 C34 H34 119.9 . . ?
C30 C35 H35 119.9 . . ?
C34 C35 C30 120.3(3) . . ?
C34 C35 H35 119.9 . . ?
C37 C36 P2 123.7(2) . . ?
C41 C36 P2 117.9(2) . . ?
C41 C36 C37 118.4(3) . . ?
C36 C37 H37 119.6 . . ?
C38 C37 C36 120.8(3) . . ?
C38 C37 H37 119.6 . . ?
C37 C38 H38 119.8 . . ?
C39 C38 C37 120.4(3) . . ?
C39 C38 H38 119.8 . . ?
C38 C39 H39 120.2 . . ?
C38 C39 C40 119.6(3) . . ?
C40 C39 H39 120.2 . . ?
C39 C40 H40 120.0 . . ?
C41 C40 C39 120.1(3) . . ?
C41 C40 H40 120.0 . . ?
C36 C41 H41 119.6 . . ?
C40 C41 C36 120.8(3) . . ?
C40 C41 H41 119.6 . . ?
C43 C42 P2 122.68(19) . . ?
C43 C42 C47 119.2(2) . . ?
C47 C42 P2 118.09(19) . . ?
C42 C43 H43 119.8 . . ?
C42 C43 C44 120.3(2) . . ?
C44 C43 H43 119.8 . . ?
C43 C44 H44 120.1 . . ?
C45 C44 C43 119.9(2) . . ?
C45 C44 H44 120.1 . . ?
C44 C45 H45 119.9 . . ?
C46 C45 C44 120.1(2) . . ?
C46 C45 H45 119.9 . . ?
C45 C46 H46 119.8 . . ?
C45 C46 C47 120.3(2) . . ?
C47 C46 H46 119.8 . . ?
C42 C47 H47 119.9 . . ?
C46 C47 C42 120.2(2) . . ?
C46 C47 H47 119.9 . . ?
C49 C48 P2 122.1(2) . . ?
C49 C48 C53 118.9(3) . . ?
C53 C48 P2 118.6(2) . . ?
C48 C49 H49 120.3 . . ?
C48 C49 C50 119.5(3) . . ?
C50 C49 H49 120.3 . . ?
C49 C50 H50 119.4 . . ?
C51 C50 C49 121.2(3) . . ?
C51 C50 H50 119.4 . . ?
C50 C51 H51 120.4 . . ?
C52 C51 C50 119.3(3) . . ?
C52 C51 H51 120.4 . . ?
C51 C52 H52 119.8 . . ?
C53 C52 C51 120.4(3) . . ?
C53 C52 H52 119.8 . . ?
C48 C53 H53 119.6 . . ?
C52 C53 C48 120.7(3) . . ?
C52 C53 H53 119.6 . . ?

loop_
_geom_bond_atom_site_label_1
_geom_bond_atom_site_label_2
_geom_bond_distance
_geom_bond_site_symmetry_2
_geom_bond_publ_flag
Cu1 I1 2.6599(7) . ?
Cu1 P1 2.2623(10) . ?
Cu1 P2 2.2588(10) . ?
Cu1 N1 2.085(2) . ?
P1 C18 1.831(3) . ?
P1 C24 1.828(3) . ?
P1 C30 1.827(3) . ?
P2 C36 1.828(3) . ?
P2 C42 1.830(2) . ?
P2 C48 1.827(3) . ?
N1 C2 1.352(3) . ?
N1 C6 1.347(3) . ?
N8 N9 1.356(3) . ?
N8 C7 1.332(3) . ?
N9 H9 0.9829 . ?
N9 C10 1.347(3) . ?
N11 C7 1.367(3) . ?
N11 C10 1.326(3) . ?
C2 H2 0.9500 . ?
C2 C3 1.376(4) . ?
C3 H3 0.9500 . ?
C3 C4 1.393(3) . ?
C4 C5 1.395(3) . ?
C4 C7 1.459(4) . ?
C5 H5 0.9500 . ?
C5 C6 1.371(4) . ?
C6 H6 0.9500 . ?
C10 C12 1.468(4) . ?
C12 C13 1.395(4) . ?
C12 C17 1.401(3) . ?
C13 H13 0.9500 . ?
C13 C14 1.382(4) . ?
C14 H14 0.9500 . ?
C14 C15 1.388(4) . ?
C15 H15 0.9500 . ?
C15 C16 1.389(4) . ?
C16 H16 0.9500 . ?
C16 C17 1.385(4) . ?
C17 H17 0.9500 . ?
C18 C19 1.397(4) . ?
C18 C23 1.387(3) . ?
C19 H19 0.9500 . ?
C19 C20 1.386(4) . ?
C20 H20 0.9500 . ?
C20 C21 1.382(4) . ?
C21 H21 0.9500 . ?
C21 C22 1.387(4) . ?
C22 H22 0.9500 . ?
C22 C23 1.391(4) . ?
C23 H23 0.9500 . ?
C24 C25 1.396(4) . ?
C24 C29 1.395(4) . ?
C25 H25 0.9500 . ?
C25 C26 1.387(4) . ?
C26 H26 0.9500 . ?
C26 C27 1.386(4) . ?
C27 H27 0.9500 . ?
C27 C28 1.378(5) . ?
C28 H28 0.9500 . ?
C28 C29 1.383(4) . ?
C29 H29 0.9500 . ?
C30 C31 1.395(4) . ?
C30 C35 1.399(4) . ?
C31 H31 0.9500 . ?
C31 C32 1.386(4) . ?
C32 H32 0.9500 . ?
C32 C33 1.384(4) . ?
C33 H33 0.9500 . ?
C33 C34 1.382(4) . ?
C34 H34 0.9500 . ?
C34 C35 1.389(4) . ?
C35 H35 0.9500 . ?
C36 C37 1.398(4) . ?
C36 C41 1.394(4) . ?
C37 H37 0.9500 . ?
C37 C38 1.382(4) . ?
C38 H38 0.9500 . ?
C38 C39 1.379(5) . ?
C39 H39 0.9500 . ?
C39 C40 1.392(5) . ?
C40 H40 0.9500 . ?
C40 C41 1.385(4) . ?
C41 H41 0.9500 . ?
C42 C43 1.400(4) . ?
C42 C47 1.392(3) . ?
C43 H43 0.9500 . ?
C43 C44 1.390(3) . ?
C44 H44 0.9500 . ?
C44 C45 1.389(4) . ?
C45 H45 0.9500 . ?
C45 C46 1.382(4) . ?
C46 H46 0.9500 . ?
C46 C47 1.391(3) . ?
C47 H47 0.9500 . ?
C48 C49 1.397(4) . ?
C48 C53 1.391(4) . ?
C49 H49 0.9500 . ?
C49 C50 1.388(4) . ?
C50 H50 0.9500 . ?
C50 C51 1.379(5) . ?
C51 H51 0.9500 . ?
C51 C52 1.379(5) . ?
C52 H52 0.9500 . ?
C52 C53 1.381(4) . ?
C53 H53 0.9500 . ?

loop_
_geom_torsion_atom_site_label_1
_geom_torsion_atom_site_label_2
_geom_torsion_atom_site_label_3
_geom_torsion_atom_site_label_4
_geom_torsion
_geom_torsion_site_symmetry_1
_geom_torsion_site_symmetry_2
_geom_torsion_site_symmetry_3
_geom_torsion_site_symmetry_4
_geom_torsion_publ_flag
Cu1 P1 C18 C19 166.7(2) . . . . ?
Cu1 P1 C18 C23 -15.8(3) . . . . ?
Cu1 P1 C24 C25 -53.6(2) . . . . ?
Cu1 P1 C24 C29 124.1(2) . . . . ?
Cu1 P1 C30 C31 -56.0(2) . . . . ?
Cu1 P1 C30 C35 116.01(19) . . . . ?
Cu1 P2 C36 C37 177.6(2) . . . . ?
Cu1 P2 C36 C41 -1.8(2) . . . . ?
Cu1 P2 C42 C43 161.21(19) . . . . ?
Cu1 P2 C42 C47 -17.5(2) . . . . ?
Cu1 P2 C48 C49 100.4(2) . . . . ?
Cu1 P2 C48 C53 -72.6(2) . . . . ?
Cu1 N1 C2 C3 176.41(18) . . . . ?
Cu1 N1 C6 C5 -174.90(19) . . . . ?
P1 C18 C19 C20 176.6(2) . . . . ?
P1 C18 C23 C22 -176.6(2) . . . . ?
P1 C24 C25 C26 178.7(2) . . . . ?
P1 C24 C29 C28 -177.8(2) . . . . ?
P1 C30 C31 C32 171.58(19) . . . . ?
P1 C30 C35 C34 -170.48(19) . . . . ?
P2 C36 C37 C38 -178.6(2) . . . . ?
P2 C36 C41 C40 178.7(2) . . . . ?
P2 C42 C43 C44 -179.8(2) . . . . ?
P2 C42 C47 C46 178.9(2) . . . . ?
P2 C48 C49 C50 -172.9(2) . . . . ?
P2 C48 C53 C52 173.7(2) . . . . ?
N1 C2 C3 C4 -2.0(4) . . . . ?
N8 N9 C10 N11 1.5(3) . . . . ?
N8 N9 C10 C12 -178.3(2) . . . . ?
N9 N8 C7 N11 0.1(3) . . . . ?
N9 N8 C7 C4 175.7(2) . . . . ?
N9 C10 C12 C13 -2.5(4) . . . . ?
N9 C10 C12 C17 177.6(2) . . . . ?
N11 C10 C12 C13 177.8(2) . . . . ?
N11 C10 C12 C17 -2.1(4) . . . . ?
C2 N1 C6 C5 1.6(4) . . . . ?
C2 C3 C4 C5 1.9(4) . . . . ?
C2 C3 C4 C7 -175.5(2) . . . . ?
C3 C4 C5 C6 -0.2(4) . . . . ?
C3 C4 C7 N8 2.5(4) . . . . ?
C3 C4 C7 N11 177.8(2) . . . . ?
C4 C5 C6 N1 -1.6(4) . . . . ?
C5 C4 C7 N8 -174.8(2) . . . . ?
C5 C4 C7 N11 0.5(4) . . . . ?
C6 N1 C2 C3 0.2(4) . . . . ?
C7 N8 N9 C10 -0.9(3) . . . . ?
C7 N11 C10 N9 -1.3(3) . . . . ?
C7 N11 C10 C12 178.5(2) . . . . ?
C7 C4 C5 C6 177.3(2) . . . . ?
C10 N11 C7 N8 0.7(3) . . . . ?
C10 N11 C7 C4 -175.0(2) . . . . ?
C10 C12 C13 C14 -179.2(2) . . . . ?
C10 C12 C17 C16 178.9(2) . . . . ?
C12 C13 C14 C15 0.0(4) . . . . ?
C13 C12 C17 C16 -1.0(4) . . . . ?
C13 C14 C15 C16 -0.5(4) . . . . ?
C14 C15 C16 C17 0.2(4) . . . . ?
C15 C16 C17 C12 0.6(4) . . . . ?
C17 C12 C13 C14 0.7(4) . . . . ?
C18 P1 C24 C25 73.7(2) . . . . ?
C18 P1 C24 C29 -108.6(2) . . . . ?
C18 P1 C30 C31 -177.57(19) . . . . ?
C18 P1 C30 C35 -5.5(2) . . . . ?
C18 C19 C20 C21 0.3(5) . . . . ?
C19 C18 C23 C22 1.0(4) . . . . ?
C19 C20 C21 C22 0.3(5) . . . . ?
C20 C21 C22 C23 -0.2(5) . . . . ?
C21 C22 C23 C18 -0.5(5) . . . . ?
C23 C18 C19 C20 -0.9(4) . . . . ?
C24 P1 C18 C19 35.8(3) . . . . ?
C24 P1 C18 C23 -146.7(2) . . . . ?
C24 P1 C30 C31 74.0(2) . . . . ?
C24 P1 C30 C35 -114.0(2) . . . . ?
C24 C25 C26 C27 -1.3(5) . . . . ?
C25 C24 C29 C28 -0.1(4) . . . . ?
C25 C26 C27 C28 0.9(5) . . . . ?
C26 C27 C28 C29 -0.1(5) . . . . ?
C27 C28 C29 C24 -0.3(5) . . . . ?
C29 C24 C25 C26 0.9(4) . . . . ?
C30 P1 C18 C19 -73.6(3) . . . . ?
C30 P1 C18 C23 103.9(2) . . . . ?
C30 P1 C24 C25 -178.3(2) . . . . ?
C30 P1 C24 C29 -0.6(3) . . . . ?
C30 C31 C32 C33 -0.4(4) . . . . ?
C31 C30 C35 C34 1.5(4) . . . . ?
C31 C32 C33 C34 0.9(4) . . . . ?
C32 C33 C34 C35 -0.2(4) . . . . ?
C33 C34 C35 C30 -1.0(4) . . . . ?
C35 C30 C31 C32 -0.8(4) . . . . ?
C36 P2 C42 C43 -71.4(2) . . . . ?
C36 P2 C42 C47 109.9(2) . . . . ?
C36 P2 C48 C49 -26.8(3) . . . . ?
C36 P2 C48 C53 160.2(2) . . . . ?
C36 C37 C38 C39 -0.3(5) . . . . ?
C37 C36 C41 C40 -0.8(4) . . . . ?
C37 C38 C39 C40 -0.3(5) . . . . ?
C38 C39 C40 C41 0.4(5) . . . . ?
C39 C40 C41 C36 0.2(4) . . . . ?
C41 C36 C37 C38 0.8(4) . . . . ?
C42 P2 C36 C37 51.6(2) . . . . ?
C42 P2 C36 C41 -127.8(2) . . . . ?
C42 P2 C48 C49 -137.1(2) . . . . ?
C42 P2 C48 C53 49.8(2) . . . . ?
C42 C43 C44 C45 1.8(4) . . . . ?
C43 C42 C47 C46 0.2(4) . . . . ?
C43 C44 C45 C46 -1.5(4) . . . . ?
C44 C45 C46 C47 0.5(4) . . . . ?
C45 C46 C47 C42 0.1(4) . . . . ?
C47 C42 C43 C44 -1.1(4) . . . . ?
C48 P2 C36 C37 -55.2(2) . . . . ?
C48 P2 C36 C41 125.4(2) . . . . ?
C48 P2 C42 C43 37.2(2) . . . . ?
C48 P2 C42 C47 -141.5(2) . . . . ?
C48 C49 C50 C51 -0.5(5) . . . . ?
C49 C48 C53 C52 0.5(4) . . . . ?
C49 C50 C51 C52 0.5(5) . . . . ?
C50 C51 C52 C53 0.1(5) . . . . ?
C51 C52 C53 C48 -0.5(4) . . . . ?
C53 C48 C49 C50 0.0(4) . . . . ?

loop_
_smtbx_masks_void_nr
_smtbx_masks_void_average_x
_smtbx_masks_void_average_y
_smtbx_masks_void_average_z
_smtbx_masks_void_volume
_smtbx_masks_void_count_electrons
_smtbx_masks_void_content
1 -0.545 0.000 0.000 207.9 43.8 '2 CH4O'
